data_7209740
loop_
_publ_author_name
'Liao, Ju-Hsiou'
'Chen, Wan-Ting'
'Tsai, Cherng-Shiaw'
'Wang, Chih-Chieh'

_publ_section_title
;
 Characterization, adsorption properties, metal ion-exchange and
 crystal-to-crystal transformation of Cd3[(Cd4Cl)3(BTT)8(H2O)12]2
 framework, where BTT3&#x2212; = 1,3,5-benzenetristetrazolate
;
_journal_issue 17
_journal_name_full CrystEngComm
_journal_page_first 3377
_journal_paper_doi 10.1039/c3ce27063g
_journal_volume 15
_journal_year 2013
_chemical_formula_sum 'C1.5 H0.5 Cl0.06 Co0.29 N2 O0.25'
_chemical_formula_weight 69.94
_chemical_name_systematic
;
?
;
_space_group_IT_number 221
_symmetry_cell_setting cubic
_symmetry_space_group_name_Hall '-P 4 2 3'
_symmetry_space_group_name_H-M 'P m -3 m'
_atom_sites_solution_hydrogens geom
_atom_sites_solution_primary direct
_atom_sites_solution_secondary difmap
_audit_creation_method SHELXL-97
_cell_angle_alpha 90.00
_cell_angle_beta 90.00
_cell_angle_gamma 90.00
_cell_formula_units_Z 48
_cell_length_a 18.7976(3)
_cell_length_b 18.7976(3)
_cell_length_c 18.7976(3)
_cell_measurement_reflns_used 916
_cell_measurement_temperature 293(2)
_cell_measurement_theta_max 23.529
_cell_measurement_theta_min -23.529
_cell_volume 6642.13(18)
_computing_cell_refinement 'BRUKER SMART'
_computing_data_collection 'BRUKER SMART'
_computing_data_reduction 'BRUKER SAINT'
_computing_molecular_graphics Ortep-3
_computing_publication_material 'wingx publication routines (Farrugia, 1999)'
_computing_structure_refinement 'SHELXL-97 (Sheldrick, 1997)'
_computing_structure_solution 'SHELXS-97 (Sheldrick, 1990)'
_diffrn_ambient_temperature 293(2)
_diffrn_measured_fraction_theta_full 0.996
_diffrn_measured_fraction_theta_max 0.996
_diffrn_measurement_device_type 'Bruker Smart Apex'
_diffrn_measurement_method 'phi-omega scan'
_diffrn_radiation_monochromator graphite
_diffrn_radiation_source 'fine-focus sealed tube'
_diffrn_radiation_type MoK\a
_diffrn_radiation_wavelength 0.71073
_diffrn_reflns_av_R_equivalents 0.0501
_diffrn_reflns_av_sigmaI/netI 0.0160
_diffrn_reflns_limit_h_max 24
_diffrn_reflns_limit_h_min -25
_diffrn_reflns_limit_k_max 22
_diffrn_reflns_limit_k_min -24
_diffrn_reflns_limit_l_max 14
_diffrn_reflns_limit_l_min -24
_diffrn_reflns_number 42725
_diffrn_reflns_theta_full 28.30
_diffrn_reflns_theta_max 28.30
_diffrn_reflns_theta_min 1.08
_diffrn_standards_decay_% 0
_exptl_absorpt_coefficient_mu 0.923
_exptl_absorpt_correction_T_max 0.9450
_exptl_absorpt_correction_T_min 0.9257
_exptl_absorpt_correction_type empirical
_exptl_absorpt_process_details SADABS
_exptl_crystal_colour pink
_exptl_crystal_density_diffrn 0.839
_exptl_crystal_density_method 'not measured'
_exptl_crystal_description chunky
_exptl_crystal_F_000 1653
_exptl_crystal_size_max 0.09
_exptl_crystal_size_mid 0.08
_exptl_crystal_size_min 0.06
_refine_diff_density_max 1.425
_refine_diff_density_min -0.548
_refine_diff_density_rms 0.157
_refine_ls_extinction_method none
_refine_ls_goodness_of_fit_ref 1.123
_refine_ls_hydrogen_treatment mixed
_refine_ls_matrix_type full
_refine_ls_number_parameters 53
_refine_ls_number_reflns 1692
_refine_ls_number_restraints 0
_refine_ls_restrained_S_all 1.123
_refine_ls_R_factor_all 0.0702
_refine_ls_R_factor_gt 0.0653
_refine_ls_shift/su_max 0.000
_refine_ls_shift/su_mean 0.000
_refine_ls_structure_factor_coef Fsqd
_refine_ls_weighting_details 'calc w=1/[\s^2^(Fo^2^)+(0.1287P)^2^+6.2192P] where P=(Fo^2^+2Fc^2^)/3'
_refine_ls_weighting_scheme calc
_refine_ls_wR_factor_gt 0.1889
_refine_ls_wR_factor_ref 0.1939
_reflns_number_gt 1508
_reflns_number_total 1692
_reflns_threshold_expression >2sigma(I)
_cod_data_source_file c3ce27063g.txt
_cod_data_source_block 2Co
_cod_depositor_comments
;
The following automatic conversions were performed:

'_exptl_absorpt_correction_type' value 'Empirical' changed to
'empirical' according to
/home/saulius/struct/CIF-dictionaries/cif_core.dic dictionary named
'cif_core.dic' version 2.4.2 from 2011-04-26.

Automatic conversion script
Id: cif_fix_values 1891 2012-01-12 08:04:46Z andrius 
;
_cod_original_formula_sum 'C1.50 H0.50 Cl0.06 Co0.29 N2 O0.25'
_cod_database_code 7209740

loop_
_symmetry_equiv_pos_as_xyz
'x, y, z'
'-x, -y, z'
'-x, y, -z'
'x, -y, -z'
'z, x, y'
'z, -x, -y'
'-z, -x, y'
'-z, x, -y'
'y, z, x'
'-y, z, -x'
'y, -z, -x'
'-y, -z, x'
'y, x, -z'
'-y, -x, -z'
'y, -x, z'
'-y, x, z'
'x, z, -y'
'-x, z, y'
'-x, -z, -y'
'x, -z, y'
'z, y, -x'
'z, -y, x'
'-z, y, x'
'-z, -y, -x'
'-x, -y, -z'
'x, y, -z'
'x, -y, z'
'-x, y, z'
'-z, -x, -y'
'-z, x, y'
'z, x, -y'
'z, -x, y'
'-y, -z, -x'
'y, -z, x'
'-y, z, x'
'y, z, -x'
'-y, -x, z'
'y, x, z'
'-y, x, -z'
'y, -x, -z'
'-x, -z, y'
'x, -z, -y'
'x, z, y'
'-x, z, -y'
'-z, -y, x'
'-z, y, -x'
'z, -y, -x'
'z, y, x'

loop_
_atom_site_label
_atom_site_type_symbol
_atom_site_fract_x
_atom_site_fract_y
_atom_site_fract_z
_atom_site_U_iso_or_equiv
_atom_site_adp_type
_atom_site_occupancy
_atom_site_symmetry_multiplicity
_atom_site_calc_flag
_atom_site_refinement_flags
Co1 Co 0.36196(3) 0.5000 0.0000 0.0159(3) Uani 1 4 d S
Co2 Co 0.2441(3) 0.5000 0.1274(3) 0.0079(11) Uani 0.06 2 d SP
Cl1 Cl 0.5000 0.5000 0.0000 0.0211(5) Uani 1 16 d S
N1 N 0.36965(12) 0.41876(11) 0.07772(11) 0.0223(5) Uani 1 1 d .
N2 N 0.32502(13) 0.40828(12) 0.13205(12) 0.0299(6) Uani 1 1 d .
O1 O 0.2535(3) 0.5000 0.0000 0.0679(18) Uani 1 4 d S
C1 C 0.35006(16) 0.35006(16) 0.1641(2) 0.0275(8) Uani 1 2 d S
C2 C 0.31818(17) 0.31818(17) 0.2273(2) 0.0332(10) Uani 1 2 d S
C3 C 0.25746(18) 0.3477(2) 0.25746(18) 0.0357(10) Uani 1 2 d S
H3 H 0.2368 0.3877 0.2368 0.043 Uiso 1 2 calc SR

loop_
_atom_site_aniso_label
_atom_site_aniso_U_11
_atom_site_aniso_U_22
_atom_site_aniso_U_33
_atom_site_aniso_U_23
_atom_site_aniso_U_13
_atom_site_aniso_U_12
Co1 0.0220(4) 0.0139(4) 0.0118(3) 0.000 0.000 0.000
Co2 0.012(3) 0.004(2) 0.008(2) 0.000 0.004(2) 0.000
Cl1 0.0172(6) 0.0172(6) 0.0291(12) 0.000 0.000 0.000
N1 0.0248(11) 0.0226(10) 0.0195(10) 0.0049(8) 0.0071(8) 0.0027(8)
N2 0.0342(12) 0.0287(12) 0.0268(11) 0.0132(9) 0.0144(9) 0.0124(10)
O1 0.028(2) 0.063(3) 0.113(5) 0.000 0.000 0.000
C1 0.0290(12) 0.0290(12) 0.0245(17) 0.0137(11) 0.0137(11) 0.0114(15)
C2 0.0343(13) 0.0343(13) 0.031(2) 0.0192(13) 0.0192(13) 0.0160(17)
C3 0.0367(14) 0.034(2) 0.0367(14) 0.0220(14) 0.0188(18) 0.0220(14)

loop_
_atom_type_symbol
_atom_type_description
_atom_type_scat_dispersion_real
_atom_type_scat_dispersion_imag
_atom_type_scat_source
C C 0.0033 0.0016 'International Tables Vol C Tables 4.2.6.8 and 6.1.1.4'
H H 0.0000 0.0000 'International Tables Vol C Tables 4.2.6.8 and 6.1.1.4'
N N 0.0061 0.0033 'International Tables Vol C Tables 4.2.6.8 and 6.1.1.4'
O O 0.0106 0.0060 'International Tables Vol C Tables 4.2.6.8 and 6.1.1.4'
Cl Cl 0.1484 0.1585 'International Tables Vol C Tables 4.2.6.8 and 6.1.1.4'
Co Co 0.3494 0.9721 'International Tables Vol C Tables 4.2.6.8 and 6.1.1.4'

loop_
_geom_angle_atom_site_label_1
_geom_angle_atom_site_label_2
_geom_angle_atom_site_label_3
_geom_angle
_geom_angle_site_symmetry_1
_geom_angle_site_symmetry_3
O1 Co1 N1 93.91(6) . 27_565
O1 Co1 N1 93.91(6) . 4_565
N1 Co1 N1 87.21(11) 27_565 4_565
O1 Co1 N1 93.91(6) . .
N1 Co1 N1 92.26(11) 27_565 .
N1 Co1 N1 172.18(12) 4_565 .
O1 Co1 N1 93.91(6) . 26
N1 Co1 N1 172.18(12) 27_565 26
N1 Co1 N1 92.26(11) 4_565 26
N1 Co1 N1 87.20(11) . 26
O1 Co1 Cl1 180.0 . .
N1 Co1 Cl1 86.09(6) 27_565 .
N1 Co1 Cl1 86.09(6) 4_565 .
N1 Co1 Cl1 86.09(6) . .
N1 Co1 Cl1 86.09(6) 26 .
N2 Co2 N2 97.1(3) 27_565 .
N2 Co2 O1 89.38(19) 27_565 .
N2 Co2 O1 89.38(19) . .
Co1 Cl1 Co1 90.0 37_665 25_665
Co1 Cl1 Co1 90.0 37_665 .
Co1 Cl1 Co1 180.0 25_665 .
Co1 Cl1 Co1 180.0 37_665 13
Co1 Cl1 Co1 90.0 25_665 13
Co1 Cl1 Co1 90.0 . 13
N1 N1 N2 109.86(13) 38 .
N1 N1 Co1 123.92(6) 38 .
N2 N1 Co1 126.20(16) . .
C1 N2 N1 104.1(2) . .
C1 N2 Co2 149.8(2) . .
N1 N2 Co2 106.0(2) . .
Co1 O1 Co2 94.19(19) . 26
Co1 O1 Co2 94.19(19) . .
Co2 O1 Co2 171.6(4) 26 .
N2 C1 N2 112.0(3) . 38
N2 C1 C2 123.98(15) . .
N2 C1 C2 123.98(15) 38 .
C3 C2 C3 119.3(4) . 9
C3 C2 C1 120.33(19) . .
C3 C2 C1 120.33(19) 9 .
C2 C3 C2 120.7(4) . 5

loop_
_geom_bond_atom_site_label_1
_geom_bond_atom_site_label_2
_geom_bond_distance
_geom_bond_site_symmetry_2
Co1 O1 2.039(5) .
Co1 N1 2.118(2) 27_565
Co1 N1 2.118(2) 4_565
Co1 N1 2.118(2) .
Co1 N1 2.118(2) 26
Co1 Cl1 2.5948(7) .
Co2 N2 2.301(5) 27_565
Co2 N2 2.301(5) .
Co2 O1 2.402(6) .
Cl1 Co1 2.5948(7) 37_665
Cl1 Co1 2.5948(7) 25_665
Cl1 Co1 2.5948(7) 13
N1 N1 1.306(4) 38
N1 N2 1.336(3) .
N2 C1 1.335(3) .
O1 Co2 2.402(6) 26
C1 N2 1.335(3) 38
C1 C2 1.460(5) .
C2 C3 1.390(2) .
C2 C3 1.390(2) 9
C3 C2 1.390(2) 5
